data_7033147
loop_
_publ_author_name
'Goy, Roman'
'Bertini, Luca'
'Elleouet, Catherine'
'G\"orls, Helmar'
'Zampella, Giuseppe'
'Talarmin, Jean'
'De Gioia, Luca'
'Schollhammer, Philippe'
'Apfel, Ulf-Peter'
'Weigand, Wolfgang'

_publ_section_title
;
 A sterically stabilized FeI-FeI semi-rotated conformation of [FeFe]
 hydrogenase subsite model.
;
_journal_issue 4
_journal_name_full 'Dalton transactions (Cambridge, England : 2003)'
_journal_page_first 1690
_journal_page_last 1699
_journal_paper_doi 10.1039/c4dt03223c
_journal_volume 44
_journal_year 2015
_chemical_formula_moiety 'C36 H38 Fe2 O4 P2 S2 Si'
_chemical_formula_sum 'C36 H38 Fe2 O4 P2 S2 Si'
_chemical_formula_weight 800.51
_space_group_IT_number 14
_symmetry_cell_setting monoclinic
_symmetry_space_group_name_Hall '-P 2yn'
_symmetry_space_group_name_H-M 'P 1 21/n 1'
_atom_sites_solution_hydrogens geom
_atom_sites_solution_primary direct
_atom_sites_solution_secondary difmap
_audit_creation_method SHELXL-97
_cell_angle_alpha 90
_cell_angle_beta 91.570(3)
_cell_angle_gamma 90
_cell_formula_units_Z 4
_cell_length_a 9.4944(5)
_cell_length_b 28.8784(16)
_cell_length_c 13.4812(7)
_cell_measurement_temperature 133(2)
_cell_volume 3694.9(3)
_computing_cell_refinement DENZO
_computing_data_collection COLLECT
_computing_data_reduction DENZO
_computing_molecular_graphics SHELXTL/PC
_computing_publication_material SHELXL-97
_computing_structure_refinement 'SHELXL-97 (Sheldrick, 2008)'
_computing_structure_solution 'SHELXS-97 (Sheldrick, 2008)'
_diffrn_ambient_temperature 133(2)
_diffrn_measured_fraction_theta_full 0.990
_diffrn_measured_fraction_theta_max 0.990
_diffrn_measurement_device_type KappaCCD
_diffrn_measurement_method 'phi- + omega-scan'
_diffrn_radiation_monochromator graphite
_diffrn_radiation_source 'fine-focus sealed tube'
_diffrn_radiation_type MoK\a
_diffrn_radiation_wavelength 0.71073
_diffrn_reflns_av_R_equivalents 0.0898
_diffrn_reflns_av_sigmaI/netI 0.0869
_diffrn_reflns_limit_h_max 11
_diffrn_reflns_limit_h_min -11
_diffrn_reflns_limit_k_max 34
_diffrn_reflns_limit_k_min -35
_diffrn_reflns_limit_l_max 16
_diffrn_reflns_limit_l_min -14
_diffrn_reflns_number 27814
_diffrn_reflns_theta_full 25.68
_diffrn_reflns_theta_max 25.68
_diffrn_reflns_theta_min 1.67
_exptl_absorpt_coefficient_mu 1.055
_exptl_absorpt_correction_T_max 0.7456
_exptl_absorpt_correction_T_min 0.5927
_exptl_absorpt_correction_type multi-scan
_exptl_absorpt_process_details 'SADABS, Bruker-AXS, 2002'
_exptl_crystal_colour red-brown
_exptl_crystal_density_diffrn 1.439
_exptl_crystal_density_method 'not measured'
_exptl_crystal_description prism
_exptl_crystal_F_000 1656
_exptl_crystal_size_max 0.042
_exptl_crystal_size_mid 0.032
_exptl_crystal_size_min 0.030
_refine_diff_density_max 0.703
_refine_diff_density_min -0.518
_refine_diff_density_rms 0.130
_refine_ls_extinction_method none
_refine_ls_goodness_of_fit_ref 1.116
_refine_ls_hydrogen_treatment constr
_refine_ls_matrix_type full
_refine_ls_number_parameters 428
_refine_ls_number_reflns 6956
_refine_ls_number_restraints 0
_refine_ls_restrained_S_all 1.116
_refine_ls_R_factor_all 0.1431
_refine_ls_R_factor_gt 0.0919
_refine_ls_shift/su_max 0.000
_refine_ls_shift/su_mean 0.000
_refine_ls_structure_factor_coef Fsqd
_refine_ls_weighting_details 'calc w=1/[\s^2^(Fo^2^)+(0.0000P)^2^+35.5613P] where P=(Fo^2^+2Fc^2^)/3'
_refine_ls_weighting_scheme calc
_refine_ls_wR_factor_gt 0.1599
_refine_ls_wR_factor_ref 0.1849
_reflns_number_gt 4716
_reflns_number_total 6956
_reflns_threshold_expression >2sigma(I)
_cod_data_source_file c4dt03223c2.cif
_cod_data_source_block FO5329
_cod_depositor_comments 'Adding full bibliography for 7033144--7033148.cif.'
_cod_original_sg_symbol_H-M 'P 21/n'
_cod_database_code 7033147
_publcif_datablock.id {8d06e340-cbde-4bea-9a46-af470443597e}

loop_
_symmetry_equiv_pos_as_xyz
'x, y, z'
'-x+1/2, y+1/2, -z+1/2'
'-x, -y, -z'
'x-1/2, -y-1/2, z-1/2'

loop_
_atom_site_label
_atom_site_type_symbol
_atom_site_fract_x
_atom_site_fract_y
_atom_site_fract_z
_atom_site_U_iso_or_equiv
_atom_site_adp_type
_atom_site_occupancy
_atom_site_symmetry_multiplicity
_atom_site_calc_flag
_atom_site_refinement_flags
Fe1 Fe -0.00206(11) 0.81610(4) 0.15843(8) 0.0271(3) Uani 1 1 d .
Fe2 Fe 0.18015(11) 0.76078(4) 0.23364(8) 0.0255(3) Uani 1 1 d .
S1 S 0.23181(19) 0.81508(6) 0.11781(14) 0.0270(4) Uani 1 1 d .
S2 S 0.06858(19) 0.81723(6) 0.32405(14) 0.0258(4) Uani 1 1 d .
P1 P 0.0856(2) 0.70645(7) 0.32548(15) 0.0312(5) Uani 1 1 d .
P2 P 0.2599(2) 0.70404(7) 0.13878(15) 0.0314(5) Uani 1 1 d .
Si1 Si 0.2648(2) 0.90059(7) 0.26567(16) 0.0274(5) Uani 1 1 d .
O1 O -0.0719(6) 0.72448(19) 0.0841(4) 0.0391(14) Uani 1 1 d .
O2 O -0.2919(6) 0.8199(2) 0.2255(5) 0.0495(16) Uani 1 1 d .
O3 O -0.0704(7) 0.8698(2) -0.0181(5) 0.066(2) Uani 1 1 d .
O4 O 0.4420(6) 0.7636(2) 0.3506(4) 0.0447(15) Uani 1 1 d .
C1 C 0.3448(7) 0.8627(3) 0.1665(5) 0.0261(16) Uani 1 1 d .
H1A H 0.4292 0.8476 0.1986 0.031 Uiso 1 1 calc R
C2 C 0.2037(7) 0.8603(2) 0.3662(5) 0.0242(16) Uani 1 1 d .
H2A H 0.2886 0.8415 0.3853 0.029 Uiso 1 1 calc R
C3 C 0.3991(8) 0.8910(3) 0.0811(6) 0.0283(17) Uani 1 1 d .
C4 C 0.5350(8) 0.9097(3) 0.0870(6) 0.0351(19) Uani 1 1 d .
H4A H 0.5934 0.9032 0.1436 0.042 Uiso 1 1 calc R
C5 C 0.5870(10) 0.9375(3) 0.0120(6) 0.043(2) Uani 1 1 d .
H5A H 0.6786 0.9506 0.0183 0.051 Uiso 1 1 calc R
C6 C 0.5043(10) 0.9457(3) -0.0713(7) 0.045(2) Uani 1 1 d .
H6A H 0.5397 0.9643 -0.1233 0.054 Uiso 1 1 calc R
C7 C 0.3715(10) 0.9277(3) -0.0805(6) 0.041(2) Uani 1 1 d .
H7A H 0.3158 0.9333 -0.1388 0.049 Uiso 1 1 calc R
C8 C 0.3177(8) 0.9009(3) -0.0042(6) 0.0345(19) Uani 1 1 d .
H8A H 0.2243 0.8893 -0.0103 0.041 Uiso 1 1 calc R
C9 C 0.1611(8) 0.8840(2) 0.4616(5) 0.0258(16) Uani 1 1 d .
C10 C 0.2442(9) 0.8768(3) 0.5461(6) 0.037(2) Uani 1 1 d .
H10A H 0.3245 0.8573 0.5429 0.045 Uiso 1 1 calc R
C11 C 0.2121(11) 0.8977(3) 0.6358(7) 0.052(3) Uani 1 1 d .
H11A H 0.2710 0.8926 0.6929 0.063 Uiso 1 1 calc R
C12 C 0.0968(11) 0.9255(3) 0.6423(7) 0.051(2) Uani 1 1 d .
H12A H 0.0746 0.9395 0.7037 0.061 Uiso 1 1 calc R
C13 C 0.0130(10) 0.9332(3) 0.5594(7) 0.048(2) Uani 1 1 d .
H13A H -0.0671 0.9527 0.5635 0.057 Uiso 1 1 calc R
C14 C 0.0450(8) 0.9122(3) 0.4682(6) 0.037(2) Uani 1 1 d .
H14A H -0.0137 0.9176 0.4111 0.045 Uiso 1 1 calc R
C15 C 0.1322(8) 0.9423(3) 0.2104(6) 0.0297(17) Uani 1 1 d .
C16 C 0.1840(9) 0.9802(3) 0.1564(6) 0.039(2) Uani 1 1 d .
H16A H 0.2826 0.9826 0.1471 0.046 Uiso 1 1 calc R
C17 C 0.0960(10) 1.0137(3) 0.1168(7) 0.047(2) Uani 1 1 d .
H17A H 0.1341 1.0396 0.0834 0.057 Uiso 1 1 calc R
C18 C -0.0472(11) 1.0095(3) 0.1257(6) 0.049(3) Uani 1 1 d .
H18A H -0.1085 1.0318 0.0960 0.059 Uiso 1 1 calc R
C19 C -0.1023(10) 0.9727(3) 0.1778(6) 0.046(2) Uani 1 1 d .
H19A H -0.2013 0.9702 0.1848 0.055 Uiso 1 1 calc R
C20 C -0.0134(8) 0.9396(3) 0.2200(6) 0.0335(19) Uani 1 1 d .
H20A H -0.0524 0.9146 0.2561 0.040 Uiso 1 1 calc R
C21 C 0.4192(9) 0.9327(3) 0.3249(6) 0.0344(19) Uani 1 1 d .
C22 C 0.5363(8) 0.9077(3) 0.3583(6) 0.039(2) Uani 1 1 d .
H22A H 0.5358 0.8749 0.3517 0.047 Uiso 1 1 calc R
C23 C 0.6535(10) 0.9290(4) 0.4009(7) 0.053(3) Uani 1 1 d .
H23A H 0.7305 0.9110 0.4253 0.063 Uiso 1 1 calc R
C24 C 0.6579(11) 0.9766(4) 0.4078(8) 0.066(3) Uani 1 1 d .
H24A H 0.7405 0.9916 0.4329 0.079 Uiso 1 1 calc R
C25 C 0.5428(12) 1.0021(3) 0.3784(8) 0.062(3) Uani 1 1 d .
H25A H 0.5443 1.0348 0.3864 0.074 Uiso 1 1 calc R
C26 C 0.4242(9) 0.9809(3) 0.3371(7) 0.044(2) Uani 1 1 d .
H26A H 0.3455 0.9993 0.3167 0.053 Uiso 1 1 calc R
C27 C -0.0180(8) 0.7567(3) 0.1220(6) 0.037(2) Uani 1 1 d .
C28 C -0.1772(9) 0.8186(3) 0.1999(6) 0.0356(19) Uani 1 1 d .
C29 C -0.0433(8) 0.8493(3) 0.0528(7) 0.039(2) Uani 1 1 d .
C30 C 0.3365(8) 0.7615(3) 0.3027(6) 0.0311(18) Uani 1 1 d .
C31 C 0.1229(10) 0.7093(3) 0.4589(6) 0.046(2) Uani 1 1 d .
H31A H 0.0866 0.6814 0.4907 0.069 Uiso 1 1 calc R
H31B H 0.0772 0.7367 0.4863 0.069 Uiso 1 1 calc R
H31C H 0.2249 0.7114 0.4712 0.069 Uiso 1 1 calc R
C32 C -0.1056(9) 0.6993(3) 0.3193(6) 0.042(2) Uani 1 1 d .
H32A H -0.1339 0.6771 0.3700 0.064 Uiso 1 1 calc R
H32B H -0.1345 0.6878 0.2535 0.064 Uiso 1 1 calc R
H32C H -0.1509 0.7292 0.3311 0.064 Uiso 1 1 calc R
C33 C 0.1567(10) 0.6498(3) 0.2880(6) 0.044(2) Uani 1 1 d .
H33A H 0.2484 0.6442 0.3226 0.053 Uiso 1 1 calc R
H33B H 0.0910 0.6248 0.3065 0.053 Uiso 1 1 calc R
C34 C 0.1757(9) 0.6497(3) 0.1752(6) 0.041(2) Uani 1 1 d .
H34A H 0.0829 0.6466 0.1406 0.049 Uiso 1 1 calc R
H34B H 0.2350 0.6231 0.1563 0.049 Uiso 1 1 calc R
C35 C 0.4471(9) 0.6922(3) 0.1551(7) 0.046(2) Uani 1 1 d .
H35A H 0.4739 0.6673 0.1100 0.070 Uiso 1 1 calc R
H35B H 0.4675 0.6828 0.2238 0.070 Uiso 1 1 calc R
H35C H 0.5009 0.7202 0.1401 0.070 Uiso 1 1 calc R
C36 C 0.2401(9) 0.7055(3) 0.0044(6) 0.041(2) Uani 1 1 d .
H36A H 0.2867 0.6785 -0.0238 0.061 Uiso 1 1 calc R
H36B H 0.2833 0.7339 -0.0208 0.061 Uiso 1 1 calc R
H36C H 0.1398 0.7051 -0.0146 0.061 Uiso 1 1 calc R

loop_
_atom_site_aniso_label
_atom_site_aniso_U_11
_atom_site_aniso_U_22
_atom_site_aniso_U_33
_atom_site_aniso_U_23
_atom_site_aniso_U_13
_atom_site_aniso_U_12
Fe1 0.0250(6) 0.0283(6) 0.0280(6) -0.0005(5) 0.0007(4) -0.0010(5)
Fe2 0.0278(6) 0.0220(5) 0.0271(6) 0.0009(5) 0.0061(4) 0.0006(5)
S1 0.0285(10) 0.0254(9) 0.0273(10) -0.0001(8) 0.0045(8) 0.0011(8)
S2 0.0253(9) 0.0248(9) 0.0274(10) -0.0007(8) 0.0036(8) -0.0027(8)
P1 0.0402(12) 0.0278(11) 0.0260(11) 0.0053(9) 0.0070(9) -0.0010(9)
P2 0.0382(12) 0.0259(10) 0.0305(12) 0.0011(9) 0.0084(9) 0.0042(9)
Si1 0.0251(11) 0.0278(11) 0.0294(12) 0.0003(9) 0.0046(9) -0.0010(9)
O1 0.042(3) 0.031(3) 0.044(4) -0.002(3) 0.000(3) -0.006(3)
O2 0.034(4) 0.057(4) 0.057(4) -0.007(3) 0.008(3) 0.006(3)
O3 0.055(4) 0.068(5) 0.075(5) 0.042(4) -0.017(4) -0.003(4)
O4 0.031(3) 0.060(4) 0.043(4) -0.004(3) -0.003(3) 0.001(3)
C1 0.017(4) 0.031(4) 0.031(4) -0.003(3) 0.008(3) -0.006(3)
C2 0.022(4) 0.022(4) 0.028(4) 0.006(3) 0.001(3) -0.001(3)
C3 0.025(4) 0.027(4) 0.033(5) 0.000(3) 0.010(3) 0.009(3)
C4 0.035(5) 0.032(4) 0.039(5) -0.005(4) 0.010(4) 0.001(3)
C5 0.054(6) 0.038(5) 0.037(5) 0.000(4) 0.022(4) -0.016(4)
C6 0.076(7) 0.026(4) 0.035(5) -0.004(4) 0.029(5) -0.009(4)
C7 0.053(6) 0.033(5) 0.038(5) -0.001(4) 0.012(4) 0.006(4)
C8 0.027(4) 0.032(4) 0.045(5) 0.001(4) 0.016(4) 0.002(3)
C9 0.028(4) 0.028(4) 0.022(4) -0.002(3) 0.006(3) -0.013(3)
C10 0.046(5) 0.032(5) 0.034(5) -0.004(4) -0.002(4) -0.007(4)
C11 0.062(7) 0.053(6) 0.042(6) 0.000(5) -0.012(5) -0.019(5)
C12 0.073(7) 0.041(5) 0.038(6) -0.009(4) 0.006(5) -0.018(5)
C13 0.054(6) 0.043(5) 0.047(6) -0.005(4) 0.018(5) 0.005(4)
C14 0.035(5) 0.052(5) 0.025(4) 0.006(4) 0.003(4) 0.006(4)
C15 0.037(5) 0.024(4) 0.028(4) -0.005(3) 0.007(3) 0.003(3)
C16 0.041(5) 0.036(5) 0.040(5) 0.003(4) 0.015(4) 0.005(4)
C17 0.065(7) 0.033(5) 0.045(6) 0.010(4) 0.022(5) 0.021(4)
C18 0.073(7) 0.042(5) 0.032(5) 0.001(4) -0.001(5) 0.034(5)
C19 0.048(6) 0.047(5) 0.041(5) -0.008(4) -0.002(4) 0.017(4)
C20 0.044(5) 0.027(4) 0.029(4) -0.008(3) 0.006(4) 0.000(4)
C21 0.037(5) 0.038(5) 0.028(4) 0.005(4) 0.011(4) -0.007(4)
C22 0.029(5) 0.048(5) 0.040(5) -0.005(4) 0.003(4) -0.013(4)
C23 0.037(5) 0.077(8) 0.044(6) 0.002(5) 0.004(4) -0.008(5)
C24 0.047(6) 0.083(9) 0.068(8) -0.014(6) 0.013(5) -0.037(6)
C25 0.065(7) 0.042(6) 0.079(8) -0.020(5) 0.013(6) -0.028(5)
C26 0.035(5) 0.040(5) 0.058(6) -0.003(4) 0.007(4) -0.014(4)
C27 0.035(5) 0.033(5) 0.044(5) 0.011(4) 0.018(4) -0.001(4)
C28 0.036(5) 0.037(5) 0.034(5) -0.002(4) -0.002(4) -0.004(4)
C29 0.032(5) 0.041(5) 0.044(5) 0.014(4) -0.004(4) -0.004(4)
C30 0.037(5) 0.022(4) 0.035(5) 0.000(3) 0.019(4) -0.001(3)
C31 0.061(6) 0.050(6) 0.027(5) 0.016(4) 0.006(4) 0.007(5)
C32 0.049(5) 0.048(5) 0.030(5) 0.007(4) 0.002(4) -0.005(4)
C33 0.062(6) 0.033(5) 0.039(5) 0.007(4) 0.019(4) 0.001(4)
C34 0.049(5) 0.027(4) 0.047(6) -0.006(4) 0.010(4) 0.003(4)
C35 0.049(6) 0.037(5) 0.054(6) 0.000(4) 0.009(4) 0.015(4)
C36 0.052(6) 0.034(5) 0.037(5) -0.008(4) 0.016(4) 0.006(4)

loop_
_atom_type_symbol
_atom_type_description
_atom_type_scat_dispersion_real
_atom_type_scat_dispersion_imag
_atom_type_scat_source
C C 0.0033 0.0016 'International Tables Vol C Tables 4.2.6.8 and 6.1.1.4'
H H 0.0000 0.0000 'International Tables Vol C Tables 4.2.6.8 and 6.1.1.4'
O O 0.0106 0.0060 'International Tables Vol C Tables 4.2.6.8 and 6.1.1.4'
Si Si 0.0817 0.0704 'International Tables Vol C Tables 4.2.6.8 and 6.1.1.4'
P P 0.1023 0.0942 'International Tables Vol C Tables 4.2.6.8 and 6.1.1.4'
S S 0.1246 0.1234 'International Tables Vol C Tables 4.2.6.8 and 6.1.1.4'
Fe Fe 0.3463 0.8444 'International Tables Vol C Tables 4.2.6.8 and 6.1.1.4'

loop_
_geom_angle_atom_site_label_1
_geom_angle_atom_site_label_2
_geom_angle_atom_site_label_3
_geom_angle
C29 Fe1 C28 92.5(4)
C29 Fe1 C27 106.6(4)
C28 Fe1 C27 93.0(4)
C29 Fe1 S1 90.5(3)
C28 Fe1 S1 175.1(3)
C27 Fe1 S1 89.8(3)
C29 Fe1 S2 146.0(3)
C28 Fe1 S2 86.8(3)
C27 Fe1 S2 107.4(3)
S1 Fe1 S2 88.50(7)
C29 Fe1 Fe2 143.3(3)
C28 Fe1 Fe2 122.3(3)
C27 Fe1 Fe2 63.8(3)
S1 Fe1 Fe2 55.74(6)
S2 Fe1 Fe2 56.53(6)
C30 Fe2 P1 93.6(3)
C30 Fe2 P2 91.1(3)
P1 Fe2 P2 87.06(8)
C30 Fe2 S1 99.4(2)
P1 Fe2 S1 166.98(9)
P2 Fe2 S1 91.71(8)
C30 Fe2 S2 96.1(3)
P1 Fe2 S2 90.36(8)
P2 Fe2 S2 172.55(9)
S1 Fe2 S2 89.22(7)
C30 Fe2 C27 173.0(3)
P1 Fe2 C27 89.6(2)
P2 Fe2 C27 82.9(2)
S1 Fe2 C27 77.37(19)
S2 Fe2 C27 90.1(2)
C30 Fe2 Fe1 140.4(3)
P1 Fe2 Fe1 112.82(7)
P2 Fe2 Fe1 118.15(8)
S1 Fe2 Fe1 56.71(6)
S2 Fe2 Fe1 56.68(6)
C27 Fe2 Fe1 42.4(2)
C1 S1 Fe2 113.7(2)
C1 S1 Fe1 117.3(2)
Fe2 S1 Fe1 67.55(6)
C2 S2 Fe2 108.1(2)
C2 S2 Fe1 118.8(2)
Fe2 S2 Fe1 66.79(6)
C31 P1 C32 102.4(4)
C31 P1 C33 104.4(4)
C32 P1 C33 104.9(4)
C31 P1 Fe2 116.7(3)
C32 P1 Fe2 118.3(3)
C33 P1 Fe2 108.6(3)
C36 P2 C35 101.5(4)
C36 P2 C34 104.7(4)
C35 P2 C34 103.8(4)
C36 P2 Fe2 121.9(3)
C35 P2 Fe2 114.6(3)
C34 P2 Fe2 108.6(3)
C15 Si1 C2 117.6(3)
C15 Si1 C21 110.8(4)
C2 Si1 C21 104.3(3)
C15 Si1 C1 111.5(3)
C2 Si1 C1 106.6(3)
C21 Si1 C1 105.0(3)
C3 C1 S1 109.7(5)
C3 C1 Si1 111.9(5)
S1 C1 Si1 116.0(4)
C3 C1 H1A 106.2
S1 C1 H1A 106.2
Si1 C1 H1A 106.2
C9 C2 S2 111.1(5)
C9 C2 Si1 115.2(5)
S2 C2 Si1 114.5(4)
C9 C2 H2A 105.0
S2 C2 H2A 105.0
Si1 C2 H2A 105.0
C8 C3 C4 117.1(7)
C8 C3 C1 123.0(7)
C4 C3 C1 119.9(7)
C5 C4 C3 121.8(8)
C5 C4 H4A 119.1
C3 C4 H4A 119.1
C6 C5 C4 119.1(8)
C6 C5 H5A 120.4
C4 C5 H5A 120.4
C7 C6 C5 120.9(8)
C7 C6 H6A 119.6
C5 C6 H6A 119.6
C6 C7 C8 120.0(9)
C6 C7 H7A 120.0
C8 C7 H7A 120.0
C7 C8 C3 121.0(8)
C7 C8 H8A 119.5
C3 C8 H8A 119.5
C14 C9 C10 118.4(7)
C14 C9 C2 123.5(7)
C10 C9 C2 118.1(7)
C9 C10 C11 121.1(8)
C9 C10 H10A 119.4
C11 C10 H10A 119.4
C12 C11 C10 120.4(9)
C12 C11 H11A 119.8
C10 C11 H11A 119.8
C11 C12 C13 119.5(9)
C11 C12 H12A 120.2
C13 C12 H12A 120.2
C12 C13 C14 120.4(9)
C12 C13 H13A 119.8
C14 C13 H13A 119.8
C9 C14 C13 120.1(8)
C9 C14 H14A 119.9
C13 C14 H14A 119.9
C20 C15 C16 117.0(7)
C20 C15 Si1 125.5(6)
C16 C15 Si1 117.5(6)
C17 C16 C15 121.9(8)
C17 C16 H16A 119.0
C15 C16 H16A 119.0
C18 C17 C16 119.7(8)
C18 C17 H17A 120.1
C16 C17 H17A 120.1
C17 C18 C19 120.1(8)
C17 C18 H18A 120.0
C19 C18 H18A 120.0
C18 C19 C20 120.2(9)
C18 C19 H19A 119.9
C20 C19 H19A 119.9
C19 C20 C15 121.0(8)
C19 C20 H20A 119.5
C15 C20 H20A 119.5
C22 C21 C26 117.0(8)
C22 C21 Si1 119.1(6)
C26 C21 Si1 124.0(7)
C23 C22 C21 122.0(9)
C23 C22 H22A 119.0
C21 C22 H22A 119.0
C24 C23 C22 119.7(10)
C24 C23 H23A 120.1
C22 C23 H23A 120.1
C25 C24 C23 119.7(9)
C25 C24 H24A 120.2
C23 C24 H24A 120.2
C24 C25 C26 120.8(9)
C24 C25 H25A 119.6
C26 C25 H25A 119.6
C25 C26 C21 120.7(9)
C25 C26 H26A 119.7
C21 C26 H26A 119.7
O1 C27 Fe1 155.9(7)
O1 C27 Fe2 130.0(6)
Fe1 C27 Fe2 73.7(3)
O2 C28 Fe1 179.0(8)
O3 C29 Fe1 177.9(9)
O4 C30 Fe2 177.7(7)
P1 C31 H31A 109.5
P1 C31 H31B 109.5
H31A C31 H31B 109.5
P1 C31 H31C 109.5
H31A C31 H31C 109.5
H31B C31 H31C 109.5
P1 C32 H32A 109.5
P1 C32 H32B 109.5
H32A C32 H32B 109.5
P1 C32 H32C 109.5
H32A C32 H32C 109.5
H32B C32 H32C 109.5
C34 C33 P1 109.1(6)
C34 C33 H33A 109.9
P1 C33 H33A 109.9
C34 C33 H33B 109.9
P1 C33 H33B 109.9
H33A C33 H33B 108.3
C33 C34 P2 109.1(6)
C33 C34 H34A 109.9
P2 C34 H34A 109.9
C33 C34 H34B 109.9
P2 C34 H34B 109.9
H34A C34 H34B 108.3
P2 C35 H35A 109.5
P2 C35 H35B 109.5
H35A C35 H35B 109.5
P2 C35 H35C 109.5
H35A C35 H35C 109.5
H35B C35 H35C 109.5
P2 C36 H36A 109.5
P2 C36 H36B 109.5
H36A C36 H36B 109.5
P2 C36 H36C 109.5
H36A C36 H36C 109.5
H36B C36 H36C 109.5

loop_
_geom_bond_atom_site_label_1
_geom_bond_atom_site_label_2
_geom_bond_distance
Fe1 C29 1.753(8)
Fe1 C28 1.770(9)
Fe1 C27 1.789(9)
Fe1 S1 2.302(2)
Fe1 S2 2.314(2)
Fe1 Fe2 2.5450(15)
Fe2 C30 1.731(9)
Fe2 P1 2.205(2)
Fe2 P2 2.224(2)
Fe2 S1 2.276(2)
Fe2 S2 2.310(2)
Fe2 C27 2.379(9)
S1 C1 1.853(7)
S2 C2 1.865(7)
P1 C31 1.825(8)
P1 C32 1.827(9)
P1 C33 1.845(8)
P2 C36 1.816(8)
P2 C35 1.818(9)
P2 C34 1.834(8)
Si1 C15 1.882(8)
Si1 C2 1.889(7)
Si1 C21 1.893(8)
Si1 C1 1.902(7)
O1 C27 1.173(10)
O2 C28 1.152(9)
O3 C29 1.148(9)
O4 C30 1.178(9)
C1 C3 1.515(10)
C1 H1A 1.0000
C2 C9 1.521(10)
C2 H2A 1.0000
C3 C8 1.397(11)
C3 C4 1.398(11)
C4 C5 1.393(11)
C4 H4A 0.9500
C5 C6 1.374(13)
C5 H5A 0.9500
C6 C7 1.367(12)
C6 H6A 0.9500
C7 C8 1.394(11)
C7 H7A 0.9500
C8 H8A 0.9500
C9 C14 1.376(11)
C9 C10 1.383(11)
C10 C11 1.393(12)
C10 H10A 0.9500
C11 C12 1.362(13)
C11 H11A 0.9500
C12 C13 1.371(13)
C12 H12A 0.9500
C13 C14 1.412(12)
C13 H13A 0.9500
C14 H14A 0.9500
C15 C20 1.394(11)
C15 C16 1.409(11)
C16 C17 1.377(11)
C16 H16A 0.9500
C17 C18 1.373(13)
C17 H17A 0.9500
C18 C19 1.383(13)
C18 H18A 0.9500
C19 C20 1.389(11)
C19 H19A 0.9500
C20 H20A 0.9500
C21 C22 1.390(11)
C21 C26 1.404(11)
C22 C23 1.383(12)
C22 H22A 0.9500
C23 C24 1.378(14)
C23 H23A 0.9500
C24 C25 1.368(15)
C24 H24A 0.9500
C25 C26 1.386(12)
C25 H25A 0.9500
C26 H26A 0.9500
C31 H31A 0.9800
C31 H31B 0.9800
C31 H31C 0.9800
C32 H32A 0.9800
C32 H32B 0.9800
C32 H32C 0.9800
C33 C34 1.536(11)
C33 H33A 0.9900
C33 H33B 0.9900
C34 H34A 0.9900
C34 H34B 0.9900
C35 H35A 0.9800
C35 H35B 0.9800
C35 H35C 0.9800
C36 H36A 0.9800
C36 H36B 0.9800
C36 H36C 0.9800
